data_4072363
loop_
_publ_author_name
'Wagler, J\"org'
'Hill, Anthony F.'

_publ_section_title
;
 Ring Opening of Organosilicon-Substituted Benzoxazolinone: A Convenient
 Route to Chelating Ureato and Carbamido Ligands
;
_journal_issue 24
_journal_name_full Organometallics
_journal_page_first 6579
_journal_paper_doi 10.1021/om800796z
_journal_volume 27
_journal_year 2008
_chemical_formula_moiety 'C14 H20 N6 Ni O4'
_chemical_formula_sum 'C14 H20 N6 Ni O4'
_chemical_formula_weight 395.07
_chemical_name_systematic
;
 ?
;
_space_group_IT_number 14
_symmetry_cell_setting monoclinic
_symmetry_space_group_name_Hall '-P 2yn'
_symmetry_space_group_name_H-M 'P 1 21/n 1'
_atom_sites_solution_hydrogens geom
_atom_sites_solution_primary direct
_atom_sites_solution_secondary difmap
_audit_creation_method SHELXL-97
_cell_angle_alpha 90.00
_cell_angle_beta 104.732(2)
_cell_angle_gamma 90.00
_cell_formula_units_Z 2
_cell_length_a 6.96000(10)
_cell_length_b 12.4871(3)
_cell_length_c 9.3214(2)
_cell_measurement_reflns_used 12283
_cell_measurement_temperature 100(2)
_cell_measurement_theta_max 32.032
_cell_measurement_theta_min 2.546
_cell_volume 783.49(3)
_computing_structure_refinement 'SHELXL-97 (Sheldrick, 1997)'
_diffrn_ambient_temperature 100(2)
_diffrn_measured_fraction_theta_full 1.000
_diffrn_measured_fraction_theta_max 1.000
_diffrn_measurement_device_type 'Nonius Kappa CCD area detector'
_diffrn_measurement_method 'phi and omega scans'
_diffrn_radiation_monochromator graphite
_diffrn_radiation_source 'fine-focus sealed tube'
_diffrn_radiation_type MoK\a
_diffrn_radiation_wavelength 0.71073
_diffrn_reflns_av_R_equivalents 0.0526
_diffrn_reflns_av_sigmaI/netI 0.0335
_diffrn_reflns_limit_h_max 10
_diffrn_reflns_limit_h_min -10
_diffrn_reflns_limit_k_max 18
_diffrn_reflns_limit_k_min -18
_diffrn_reflns_limit_l_max 13
_diffrn_reflns_limit_l_min -13
_diffrn_reflns_number 19002
_diffrn_reflns_theta_full 32.00
_diffrn_reflns_theta_max 32.00
_diffrn_reflns_theta_min 2.79
_exptl_absorpt_coefficient_mu 1.274
_exptl_absorpt_correction_T_max 0.882
_exptl_absorpt_correction_T_min 0.791
_exptl_absorpt_correction_type multi-scan
_exptl_absorpt_process_details SORTAV
_exptl_crystal_colour 'light purple'
_exptl_crystal_density_diffrn 1.675
_exptl_crystal_density_method 'not measured'
_exptl_crystal_description prism
_exptl_crystal_F_000 412
_exptl_crystal_size_max 0.24
_exptl_crystal_size_mid 0.12
_exptl_crystal_size_min 0.10
_refine_diff_density_max 0.465
_refine_diff_density_min -0.499
_refine_diff_density_rms 0.083
_refine_ls_extinction_method none
_refine_ls_goodness_of_fit_ref 1.057
_refine_ls_hydrogen_treatment constr
_refine_ls_matrix_type full
_refine_ls_number_parameters 115
_refine_ls_number_reflns 2716
_refine_ls_number_restraints 0
_refine_ls_restrained_S_all 1.057
_refine_ls_R_factor_all 0.0466
_refine_ls_R_factor_gt 0.0318
_refine_ls_shift/su_max 0.000
_refine_ls_shift/su_mean 0.000
_refine_ls_structure_factor_coef Fsqd
_refine_ls_weighting_details 'calc w=1/[\s^2^(Fo^2^)+(0.0348P)^2^+0.4194P] where P=(Fo^2^+2Fc^2^)/3'
_refine_ls_weighting_scheme calc
_refine_ls_wR_factor_gt 0.0736
_refine_ls_wR_factor_ref 0.0781
_reflns_number_gt 2221
_reflns_number_total 2716
_reflns_threshold_expression >2sigma(I)
_cod_data_source_file om800796z_si_011.cif
_cod_data_source_block compd13
_cod_original_sg_symbol_Hall -P2yn
_cod_original_sg_symbol_H-M P21/n
_cod_database_code 4072363

loop_
_symmetry_equiv_pos_as_xyz
'x, y, z'
'-x+1/2, y+1/2, -z+1/2'
'-x, -y, -z'
'x-1/2, -y-1/2, z-1/2'

loop_
_atom_site_label
_atom_site_type_symbol
_atom_site_fract_x
_atom_site_fract_y
_atom_site_fract_z
_atom_site_U_iso_or_equiv
_atom_site_adp_type
_atom_site_occupancy
_atom_site_symmetry_multiplicity
_atom_site_calc_flag
_atom_site_refinement_flags
Ni1 Ni 0.0000 0.5000 0.5000 0.00976(7) Uani 1 2 d S
O1 O 0.38817(14) 0.44879(9) 0.34786(11) 0.0154(2) Uani 1 1 d .
O2 O 0.20705(14) 0.38270(9) 0.12779(11) 0.0134(2) Uani 1 1 d .
N1 N 0.04160(17) 0.44054(10) 0.29556(13) 0.0115(2) Uani 1 1 d .
N2 N 0.20103(17) 0.62635(10) 0.49043(14) 0.0144(2) Uani 1 1 d .
H2A H 0.3243 0.6089 0.5464 0.022 Uiso 1 1 d R
H2B H 0.1593 0.6875 0.5261 0.022 Uiso 1 1 d R
H2C H 0.2055 0.6367 0.3947 0.022 Uiso 1 1 d R
N3 N 0.24112(17) 0.40210(10) 0.61499(13) 0.0135(2) Uani 1 1 d .
H3A H 0.2247 0.3344 0.5776 0.020 Uiso 1 1 d R
H3B H 0.2443 0.4005 0.7132 0.020 Uiso 1 1 d R
H3C H 0.3573 0.4296 0.6033 0.020 Uiso 1 1 d R
C1 C 0.2215(2) 0.42795(11) 0.26926(15) 0.0120(3) Uani 1 1 d .
C2 C 0.0070(2) 0.37018(11) 0.06513(15) 0.0120(3) Uani 1 1 d .
C3 C -0.0834(2) 0.33094(12) -0.07357(15) 0.0137(3) Uani 1 1 d .
H3 H -0.0087 0.3072 -0.1398 0.016 Uiso 1 1 calc R
C4 C -0.2917(2) 0.32780(12) -0.11198(16) 0.0138(3) Uani 1 1 d .
H4 H -0.3613 0.3019 -0.2068 0.017 Uiso 1 1 calc R
C5 C -0.3973(2) 0.36246(12) -0.01198(15) 0.0131(3) Uani 1 1 d .
H5 H -0.5383 0.3602 -0.0409 0.016 Uiso 1 1 calc R
C6 C -0.3024(2) 0.40041(12) 0.12938(15) 0.0122(3) Uani 1 1 d .
H6 H -0.3765 0.4225 0.1969 0.015 Uiso 1 1 calc R
C7 C -0.09577(19) 0.40470(11) 0.16787(15) 0.0108(2) Uani 1 1 d .

loop_
_atom_site_aniso_label
_atom_site_aniso_U_11
_atom_site_aniso_U_22
_atom_site_aniso_U_33
_atom_site_aniso_U_23
_atom_site_aniso_U_13
_atom_site_aniso_U_12
Ni1 0.00710(11) 0.01215(12) 0.00994(12) -0.00064(9) 0.00202(8) -0.00010(9)
O1 0.0084(4) 0.0223(6) 0.0153(5) -0.0010(4) 0.0025(4) -0.0010(4)
O2 0.0089(4) 0.0194(5) 0.0127(5) -0.0020(4) 0.0040(3) 0.0002(4)
N1 0.0078(5) 0.0150(6) 0.0116(5) 0.0002(4) 0.0022(4) 0.0004(4)
N2 0.0112(5) 0.0158(6) 0.0159(6) 0.0000(5) 0.0026(4) -0.0003(4)
N3 0.0116(5) 0.0149(6) 0.0134(5) -0.0009(4) 0.0023(4) 0.0005(4)
C1 0.0117(6) 0.0133(6) 0.0116(6) 0.0005(5) 0.0041(5) 0.0008(5)
C2 0.0095(6) 0.0129(6) 0.0138(6) 0.0012(5) 0.0032(5) 0.0001(5)
C3 0.0138(6) 0.0160(7) 0.0117(6) 0.0000(5) 0.0041(5) 0.0018(5)
C4 0.0146(6) 0.0138(6) 0.0120(6) -0.0003(5) 0.0015(5) 0.0002(5)
C5 0.0099(6) 0.0144(6) 0.0142(6) 0.0008(5) 0.0015(5) 0.0000(5)
C6 0.0104(6) 0.0139(6) 0.0129(6) -0.0008(5) 0.0038(5) 0.0002(5)
C7 0.0101(6) 0.0115(6) 0.0105(6) 0.0003(5) 0.0023(4) -0.0002(5)

loop_
_atom_type_symbol
_atom_type_description
_atom_type_scat_dispersion_real
_atom_type_scat_dispersion_imag
_atom_type_scat_source
C C 0.0033 0.0016 'International Tables Vol C Tables 4.2.6.8 and 6.1.1.4'
H H 0.0000 0.0000 'International Tables Vol C Tables 4.2.6.8 and 6.1.1.4'
N N 0.0061 0.0033 'International Tables Vol C Tables 4.2.6.8 and 6.1.1.4'
O O 0.0106 0.0060 'International Tables Vol C Tables 4.2.6.8 and 6.1.1.4'
Ni Ni 0.3393 1.1124 'International Tables Vol C Tables 4.2.6.8 and 6.1.1.4'

loop_
_geom_angle_atom_site_label_1
_geom_angle_atom_site_label_2
_geom_angle_atom_site_label_3
_geom_angle
_geom_angle_site_symmetry_1
_geom_angle_site_symmetry_3
N2 Ni1 N2 180.0 . 3_566
N2 Ni1 N3 89.75(5) . 3_566
N2 Ni1 N3 90.25(5) . .
N2 Ni1 N3 89.75(5) 3_566 .
N3 Ni1 N3 180.0 3_566 .
N2 Ni1 N1 91.11(5) . 3_566
N3 Ni1 N1 91.07(5) . 3_566
N2 Ni1 N1 88.89(5) . .
N2 Ni1 N1 91.11(5) 3_566 .
N3 Ni1 N1 91.07(5) 3_566 .
N3 Ni1 N1 88.93(5) . .
N1 Ni1 N1 180.0 3_566 .
C2 O2 C1 105.41(10) . .
C1 N1 C7 105.93(11) . .
C1 N1 Ni1 123.22(9) . .
C7 N1 Ni1 130.83(9) . .
Ni1 N2 H2A 109.5 . .
Ni1 N2 H2B 109.5 . .
H2A N2 H2B 109.5 . .
Ni1 N2 H2C 109.5 . .
H2A N2 H2C 109.5 . .
H2B N2 H2C 109.5 . .
Ni1 N3 H3A 109.5 . .
Ni1 N3 H3B 109.5 . .
H3A N3 H3B 109.5 . .
Ni1 N3 H3C 109.5 . .
H3A N3 H3C 109.5 . .
H3B N3 H3C 109.5 . .
O1 C1 N1 130.27(13) . .
O1 C1 O2 118.15(12) . .
N1 C1 O2 111.58(11) . .
O2 C2 C3 127.69(13) . .
O2 C2 C7 108.21(12) . .
C3 C2 C7 124.10(13) . .
C2 C3 C4 116.48(13) . .
C2 C3 H3 121.8 . .
C4 C3 H3 121.8 . .
C5 C4 C3 120.44(13) . .
C5 C4 H4 119.8 . .
C3 C4 H4 119.8 . .
C4 C5 C6 122.18(13) . .
C4 C5 H5 118.9 . .
C6 C5 H5 118.9 . .
C7 C6 C5 117.73(13) . .
C7 C6 H6 121.1 . .
C5 C6 H6 121.1 . .
C6 C7 N1 132.08(13) . .
C6 C7 C2 119.05(12) . .
N1 C7 C2 108.85(12) . .

loop_
_geom_bond_atom_site_label_1
_geom_bond_atom_site_label_2
_geom_bond_distance
Ni1 N2 2.1257(12)
Ni1 N3 2.1319(12)
Ni1 N1 2.1324(12)
O1 C1 1.2320(16)
O2 C2 1.3750(16)
O2 C1 1.4146(17)
N1 C1 1.3450(17)
N1 C7 1.3973(17)
N2 H2A 0.9100
N2 H2B 0.9100
N2 H2C 0.9100
N3 H3A 0.9100
N3 H3B 0.9100
N3 H3C 0.9100
C2 C3 1.376(2)
C2 C7 1.4011(19)
C3 C4 1.4023(19)
C3 H3 0.9500
C4 C5 1.394(2)
C4 H4 0.9500
C5 C6 1.3979(19)
C5 H5 0.9500
C6 C7 1.3919(18)
C6 H6 0.9500

loop_
_geom_torsion_atom_site_label_1
_geom_torsion_atom_site_label_2
_geom_torsion_atom_site_label_3
_geom_torsion_atom_site_label_4
_geom_torsion
_geom_torsion_site_symmetry_1
N2 Ni1 N1 C1 47.65(11) .
N2 Ni1 N1 C1 -132.35(11) 3_566
N3 Ni1 N1 C1 137.38(11) 3_566
N3 Ni1 N1 C1 -42.62(11) .
N2 Ni1 N1 C7 -134.46(12) .
N2 Ni1 N1 C7 45.54(12) 3_566
N3 Ni1 N1 C7 -44.73(12) 3_566
N3 Ni1 N1 C7 135.27(12) .
C7 N1 C1 O1 179.41(15) .
Ni1 N1 C1 O1 -2.2(2) .
C7 N1 C1 O2 -1.05(15) .
Ni1 N1 C1 O2 177.29(8) .
C2 O2 C1 O1 -178.87(13) .
C2 O2 C1 N1 1.53(15) .
C1 O2 C2 C3 178.70(14) .
C1 O2 C2 C7 -1.35(14) .
O2 C2 C3 C4 -179.08(13) .
C7 C2 C3 C4 1.0(2) .
C2 C3 C4 C5 -0.5(2) .
C3 C4 C5 C6 -0.6(2) .
C4 C5 C6 C7 1.1(2) .
C5 C6 C7 N1 177.88(14) .
C5 C6 C7 C2 -0.6(2) .
C1 N1 C7 C6 -178.48(15) .
Ni1 N1 C7 C6 3.4(2) .
C1 N1 C7 C2 0.17(15) .
Ni1 N1 C7 C2 -178.00(10) .
O2 C2 C7 C6 179.63(12) .
C3 C2 C7 C6 -0.4(2) .
O2 C2 C7 N1 0.78(15) .
C3 C2 C7 N1 -179.27(13) .
